data_2216329
loop_
_publ_author_name
'Yan, Fan-Yong'
'Liu, Dong-Qing'

_publ_section_title
;(<i>E</i>)-Methyl
 3-[3-(2-chloro-3,3,3-trifluoroprop-1-enyl)-2,2-dimethylcyclopropanecarboxamido]thiophene-2-carboxylate
;
_journal_coeditor_code BT2628
_journal_issue 12
_journal_name_full 'Acta Crystallographica Section E'
_journal_page_first o4877
_journal_page_last o4877
_journal_paper_doi 10.1107/S1600536807061120
_journal_volume 63
_journal_year 2007
_chemical_formula_iupac 'C15 H15 Cl F3 N O3 S'
_chemical_formula_moiety 'C15 H15 Cl F3 N O3 S'
_chemical_formula_sum 'C15 H15 Cl F3 N O3 S'
_chemical_formula_weight 381.79
_chemical_name_systematic
;
(E)-Methyl 3-[3-(2-chloro-3,3,3-trifluoroprop-1-enyl)-2,2-
dimethylcyclopropanecarboxamido]thiophene-2-carboxylate
;
_space_group_IT_number 2
_symmetry_cell_setting triclinic
_symmetry_space_group_name_Hall '-P 1'
_symmetry_space_group_name_H-M 'P -1'
_atom_sites_solution_hydrogens geom
_atom_sites_solution_primary direct
_atom_sites_solution_secondary difmap
_audit_creation_method SHELXL-97
_cell_angle_alpha 87.144(8)
_cell_angle_beta 85.696(8)
_cell_angle_gamma 77.821(8)
_cell_formula_units_Z 2
_cell_length_a 7.9342(12)
_cell_length_b 8.4940(14)
_cell_length_c 13.8971(16)
_cell_measurement_reflns_used 1854
_cell_measurement_temperature 294(2)
_cell_measurement_theta_max 25.10
_cell_measurement_theta_min 2.82
_cell_volume 912.4(2)
_computing_cell_refinement 'SMART (Bruker, 1997)'
_computing_data_collection 'SMART (Bruker, 1997'
_computing_data_reduction 'SAINT (Bruker, 1997)'
_computing_molecular_graphics 'SHELXTL (Bruker, 1997)'
_computing_publication_material 'SHELXTL (Bruker, 1997)'
_computing_structure_refinement 'SHELXL97 (Sheldrick, 1997)'
_computing_structure_solution 'SHELXS97 (Sheldrick, 1997)'
_diffrn_ambient_temperature 294(2)
_diffrn_measured_fraction_theta_full 0.991
_diffrn_measured_fraction_theta_max 0.991
_diffrn_measurement_device_type 'Bruker SMART CCD area-detector'
_diffrn_measurement_method '\f and \w scans'
_diffrn_radiation_monochromator graphite
_diffrn_radiation_source 'fine-focus sealed tube'
_diffrn_radiation_type MoK\a
_diffrn_radiation_wavelength 0.71073
_diffrn_reflns_av_R_equivalents 0.0179
_diffrn_reflns_av_sigmaI/netI 0.0374
_diffrn_reflns_limit_h_max 8
_diffrn_reflns_limit_h_min -9
_diffrn_reflns_limit_k_max 10
_diffrn_reflns_limit_k_min -7
_diffrn_reflns_limit_l_max 16
_diffrn_reflns_limit_l_min -16
_diffrn_reflns_number 4678
_diffrn_reflns_theta_full 25.00
_diffrn_reflns_theta_max 25.00
_diffrn_reflns_theta_min 2.45
_diffrn_standards_decay_% 0
_diffrn_standards_interval_count 0
_diffrn_standards_interval_time 0
_diffrn_standards_number 0
_exptl_absorpt_coefficient_mu 0.365
_exptl_absorpt_correction_T_max 0.9176
_exptl_absorpt_correction_T_min 0.8922
_exptl_absorpt_correction_type multi-scan
_exptl_absorpt_process_details '(SADABS; Bruker, 1997)'
_exptl_crystal_colour colorless
_exptl_crystal_density_diffrn 1.390
_exptl_crystal_density_method 'not measured'
_exptl_crystal_description prism
_exptl_crystal_F_000 392
_exptl_crystal_size_max 0.32
_exptl_crystal_size_mid 0.28
_exptl_crystal_size_min 0.24
_refine_diff_density_max 0.876
_refine_diff_density_min -0.628
_refine_ls_extinction_method none
_refine_ls_goodness_of_fit_ref 1.031
_refine_ls_hydrogen_treatment mixed
_refine_ls_matrix_type full
_refine_ls_number_parameters 224
_refine_ls_number_reflns 3188
_refine_ls_number_restraints 0
_refine_ls_restrained_S_all 1.031
_refine_ls_R_factor_all 0.0817
_refine_ls_R_factor_gt 0.0549
_refine_ls_shift/su_max 0.001
_refine_ls_shift/su_mean 0.000
_refine_ls_structure_factor_coef Fsqd
_refine_ls_weighting_details 'calc w=1/[\s^2^(Fo^2^)+(0.0740P)^2^+0.6746P] where P=(Fo^2^+2Fc^2^)/3'
_refine_ls_weighting_scheme calc
_refine_ls_wR_factor_gt 0.1419
_refine_ls_wR_factor_ref 0.1642
_reflns_number_gt 2206
_reflns_number_total 3188
_reflns_threshold_expression I>2\s(I)
_cod_data_source_file bt2628.cif
_cod_data_source_block I
_cod_depositor_comments
;
The following automatic conversions were performed:
'_symmetry_cell_setting' value 'Triclinic' changed to 'triclinic'
according to '/home/saulius/struct/CIF-dictionaries/cif_core.dic'
dictionary named 'cif_core.dic' version 2.4.1 from 2010-06-29.

Automatic conversion script
Id: cif_fix_enum 1527 2010-12-29 10:47:43Z saulius 

The following automatic conversions were performed:

'_symmetry_cell_setting' value 'Triclinic' changed to 'triclinic'
according to /home/saulius/struct/CIF-dictionaries/cif_core.dic
dictionary named 'cif_core.dic' version 2.4.1 from 2010-06-29.

Automatic conversion script
Id: cif_fix_values 1715 2011-07-08 13:25:40Z adriana 
;
_cod_database_code 2216329
_cod_database_fobs_code 2216329

loop_
_symmetry_equiv_pos_as_xyz
'x, y, z'
'-x, -y, -z'

loop_
_atom_site_type_symbol
_atom_site_label
_atom_site_fract_x
_atom_site_fract_y
_atom_site_fract_z
_atom_site_U_iso_or_equiv
_atom_site_adp_type
_atom_site_calc_flag
_atom_site_refinement_flags
_atom_site_occupancy
C C14 0.7383(5) -0.2156(4) 0.6067(2) 0.0576(9) Uani d . 1
C C15 0.6041(6) -0.2568(5) 0.5474(3) 0.0746(11) Uani d . 1
Cl Cl1 0.93950(17) -0.33682(19) 0.58260(10) 0.1170(6) Uani d . 1
F F1 0.6345(4) -0.2276(4) 0.45312(18) 0.1239(11) Uani d . 1
F F2 0.5909(5) -0.4098(4) 0.5577(2) 0.1330(12) Uani d . 1
F F3 0.4476(4) -0.1713(4) 0.5698(2) 0.1175(10) Uani d . 1
S S1 0.23568(10) 0.41449(12) 1.12716(6) 0.0591(3) Uani d . 1
N N1 0.5903(3) 0.1716(3) 0.94587(19) 0.0509(7) Uani d . 1
H H1A 0.681(4) 0.180(4) 0.972(2) 0.045(9) Uiso d . 1
O O1 0.4775(3) 0.1059(4) 0.81065(19) 0.0813(9) Uani d . 1
O O2 0.7451(3) 0.2882(3) 1.09510(17) 0.0642(7) Uani d . 1
O O3 0.5618(3) 0.4482(3) 1.19945(17) 0.0664(7) Uani d . 1
C C1 0.7882(4) 0.0441(4) 0.8196(2) 0.0515(8) Uani d . 1
H H1 0.8686 0.0144 0.8708 0.062 Uiso calc R 1
C C2 0.8663(4) 0.1144(4) 0.7273(2) 0.0568(9) Uani d . 1
C C3 0.8370(4) -0.0577(4) 0.7302(2) 0.0544(8) Uani d . 1
H H3 0.9429 -0.1407 0.7348 0.065 Uiso calc R 1
C C4 0.6038(4) 0.1073(4) 0.8559(2) 0.0523(8) Uani d . 1
C C5 0.1460(4) 0.3306(5) 1.0390(3) 0.0616(9) Uani d . 1
H H5 0.0275 0.3411 1.0357 0.074 Uiso calc R 1
C C6 0.2653(4) 0.2472(4) 0.9744(3) 0.0565(9) Uani d . 1
H H6 0.2377 0.1958 0.9220 0.068 Uiso calc R 1
C C7 0.4381(4) 0.2480(4) 0.9970(2) 0.0448(7) Uani d . 1
C C8 0.4426(4) 0.3336(4) 1.0790(2) 0.0464(7) Uani d . 1
C C9 0.5988(4) 0.3520(4) 1.1234(2) 0.0494(8) Uani d . 1
C C10 0.7086(5) 0.4736(6) 1.2501(3) 0.0818(13) Uani d . 1
H H10A 0.7623 0.3743 1.2814 0.123 Uiso calc R 1
H H10B 0.6688 0.5537 1.2976 0.123 Uiso calc R 1
H H10C 0.7909 0.5093 1.2046 0.123 Uiso calc R 1
C C11 1.0542(5) 0.1314(6) 0.7309(3) 0.0886(14) Uani d . 1
H H11A 1.1142 0.0467 0.7717 0.133 Uiso calc R 1
H H11B 1.0566 0.2339 0.7564 0.133 Uiso calc R 1
H H11C 1.1094 0.1243 0.6670 0.133 Uiso calc R 1
C C12 0.7536(6) 0.2431(5) 0.6678(3) 0.0771(11) Uani d . 1
H H12A 0.7961 0.2367 0.6013 0.116 Uiso calc R 1
H H12B 0.7560 0.3474 0.6906 0.116 Uiso calc R 1
H H12C 0.6370 0.2269 0.6737 0.116 Uiso calc R 1
C C13 0.7063(4) -0.1026(4) 0.6711(2) 0.0584(9) Uani d . 1
H H13 0.5928 -0.0461 0.6804 0.070 Uiso calc R 1

loop_
_atom_site_aniso_label
_atom_site_aniso_U_11
_atom_site_aniso_U_22
_atom_site_aniso_U_33
_atom_site_aniso_U_12
_atom_site_aniso_U_13
_atom_site_aniso_U_23
C14 0.069(2) 0.053(2) 0.0512(19) -0.0107(17) -0.0092(16) -0.0099(16)
C15 0.098(3) 0.065(3) 0.068(3) -0.025(2) -0.024(2) -0.014(2)
Cl1 0.0915(8) 0.1380(12) 0.1102(10) 0.0219(8) -0.0186(7) -0.0751(9)
F1 0.140(3) 0.190(3) 0.0610(16) -0.068(2) -0.0300(15) -0.0095(17)
F2 0.191(3) 0.080(2) 0.152(3) -0.061(2) -0.072(2) -0.0102(18)
F3 0.0820(18) 0.145(3) 0.136(2) -0.0271(18) -0.0332(17) -0.054(2)
S1 0.0384(4) 0.0735(6) 0.0617(6) -0.0048(4) 0.0053(4) -0.0072(4)
N1 0.0363(14) 0.0666(19) 0.0516(16) -0.0110(12) -0.0062(12) -0.0134(13)
O1 0.0467(14) 0.124(2) 0.0735(17) -0.0060(14) -0.0139(12) -0.0396(16)
O2 0.0357(12) 0.0900(18) 0.0681(15) -0.0116(11) 0.0000(10) -0.0253(13)
O3 0.0479(13) 0.0865(18) 0.0653(15) -0.0075(12) -0.0066(11) -0.0309(13)
C1 0.0444(17) 0.061(2) 0.0494(18) -0.0067(15) -0.0102(14) -0.0120(15)
C2 0.0545(19) 0.065(2) 0.056(2) -0.0200(17) -0.0035(15) -0.0178(17)
C3 0.0475(18) 0.058(2) 0.056(2) -0.0029(15) -0.0073(14) -0.0193(16)
C4 0.0440(17) 0.062(2) 0.0528(19) -0.0110(15) -0.0080(14) -0.0126(16)
C5 0.0350(16) 0.079(3) 0.070(2) -0.0136(16) -0.0023(15) 0.0043(19)
C6 0.0402(17) 0.068(2) 0.065(2) -0.0162(15) -0.0086(15) -0.0029(17)
C7 0.0362(15) 0.0507(18) 0.0481(17) -0.0107(13) -0.0043(12) 0.0014(14)
C8 0.0357(15) 0.0545(19) 0.0479(18) -0.0083(13) 0.0019(12) -0.0019(14)
C9 0.0410(17) 0.060(2) 0.0483(18) -0.0140(14) 0.0003(13) -0.0051(15)
C10 0.061(2) 0.108(3) 0.082(3) -0.017(2) -0.017(2) -0.034(2)
C11 0.066(3) 0.130(4) 0.082(3) -0.046(3) 0.005(2) -0.028(3)
C12 0.095(3) 0.068(3) 0.072(3) -0.024(2) -0.011(2) -0.004(2)
C13 0.056(2) 0.057(2) 0.063(2) -0.0095(16) -0.0102(16) -0.0148(17)

loop_
_atom_type_symbol
_atom_type_description
_atom_type_scat_dispersion_real
_atom_type_scat_dispersion_imag
_atom_type_scat_source
C C 0.0033 0.0016 'International Tables Vol C Tables 4.2.6.8 and 6.1.1.4'
H H 0.0000 0.0000 'International Tables Vol C Tables 4.2.6.8 and 6.1.1.4'
N N 0.0061 0.0033 'International Tables Vol C Tables 4.2.6.8 and 6.1.1.4'
O O 0.0106 0.0060 'International Tables Vol C Tables 4.2.6.8 and 6.1.1.4'
F F 0.0171 0.0103 'International Tables Vol C Tables 4.2.6.8 and 6.1.1.4'
Cl Cl 0.1484 0.1585 'International Tables Vol C Tables 4.2.6.8 and 6.1.1.4'
S S 0.1246 0.1234 'International Tables Vol C Tables 4.2.6.8 and 6.1.1.4'

loop_
_geom_angle_atom_site_label_1
_geom_angle_atom_site_label_2
_geom_angle_atom_site_label_3
_geom_angle
C13 C14 C15 124.1(4)
C13 C14 Cl1 123.7(3)
C15 C14 Cl1 112.1(3)
F3 C15 F2 105.7(4)
F3 C15 F1 105.5(4)
F2 C15 F1 106.7(3)
F3 C15 C14 112.4(3)
F2 C15 C14 113.5(4)
F1 C15 C14 112.4(4)
C5 S1 C8 91.01(16)
C4 N1 C7 126.8(3)
C4 N1 H1A 120(2)
C7 N1 H1A 113(2)
C9 O3 C10 116.6(3)
C4 C1 C3 123.0(3)
C4 C1 C2 121.4(3)
C3 C1 C2 59.8(2)
C4 C1 H1 114.0
C3 C1 H1 114.0
C2 C1 H1 114.0
C12 C2 C3 119.2(3)
C12 C2 C1 119.5(3)
C3 C2 C1 59.9(2)
C12 C2 C11 115.6(3)
C3 C2 C11 115.9(3)
C1 C2 C11 115.3(3)
C13 C3 C2 121.1(3)
C13 C3 C1 122.9(3)
C2 C3 C1 60.2(2)
C13 C3 H3 114.1
C2 C3 H3 114.1
C1 C3 H3 114.1
O1 C4 N1 122.5(3)
O1 C4 C1 124.6(3)
N1 C4 C1 112.9(3)
C6 C5 S1 113.4(2)
C6 C5 H5 123.3
S1 C5 H5 123.3
C5 C6 C7 111.9(3)
C5 C6 H6 124.0
C7 C6 H6 124.0
C8 C7 N1 121.5(3)
C8 C7 C6 112.2(3)
N1 C7 C6 126.3(3)
C7 C8 C9 125.8(3)
C7 C8 S1 111.4(2)
C9 C8 S1 122.7(2)
O2 C9 O3 123.7(3)
O2 C9 C8 124.3(3)
O3 C9 C8 112.0(3)
O3 C10 H10A 109.5
O3 C10 H10B 109.5
H10A C10 H10B 109.5
O3 C10 H10C 109.5
H10A C10 H10C 109.5
H10B C10 H10C 109.5
C2 C11 H11A 109.5
C2 C11 H11B 109.5
H11A C11 H11B 109.5
C2 C11 H11C 109.5
H11A C11 H11C 109.5
H11B C11 H11C 109.5
C2 C12 H12A 109.5
C2 C12 H12B 109.5
H12A C12 H12B 109.5
C2 C12 H12C 109.5
H12A C12 H12C 109.5
H12B C12 H12C 109.5
C14 C13 C3 125.4(3)
C14 C13 H13 117.3
C3 C13 H13 117.3

loop_
_geom_bond_atom_site_label_1
_geom_bond_atom_site_label_2
_geom_bond_distance
C14 C13 1.317(5)
C14 C15 1.501(5)
C14 Cl1 1.726(4)
C15 F3 1.323(5)
C15 F2 1.326(5)
C15 F1 1.335(5)
S1 C5 1.716(4)
S1 C8 1.738(3)
N1 C4 1.377(4)
N1 C7 1.404(4)
N1 H1A 0.85(3)
O1 C4 1.225(4)
O2 C9 1.218(4)
O3 C9 1.345(4)
O3 C10 1.464(4)
C1 C4 1.506(4)
C1 C3 1.528(4)
C1 C2 1.532(5)
C1 H1 0.9800
C2 C12 1.512(5)
C2 C3 1.526(5)
C2 C11 1.532(5)
C3 C13 1.491(4)
C3 H3 0.9800
C5 C6 1.363(5)
C5 H5 0.9300
C6 C7 1.430(4)
C6 H6 0.9300
C7 C8 1.389(4)
C8 C9 1.465(4)
C10 H10A 0.9600
C10 H10B 0.9600
C10 H10C 0.9600
C11 H11A 0.9600
C11 H11B 0.9600
C11 H11C 0.9600
C12 H12A 0.9600
C12 H12B 0.9600
C12 H12C 0.9600
C13 H13 0.9300

loop_
_geom_hbond_atom_site_label_D
_geom_hbond_atom_site_label_H
_geom_hbond_atom_site_label_A
_geom_hbond_site_symmetry_A
_geom_hbond_distance_DH
_geom_hbond_distance_HA
_geom_hbond_distance_DA
_geom_hbond_angle_DHA
N1 H1A O2 . 0.85(3) 2.12(3) 2.809(3) 138(3)
C5 H5 O2 1_455 0.93 2.45 3.307(4) 153

loop_
_geom_torsion_atom_site_label_1
_geom_torsion_atom_site_label_2
_geom_torsion_atom_site_label_3
_geom_torsion_atom_site_label_4
_geom_torsion
C13 C14 C15 F3 -2.7(6)
Cl1 C14 C15 F3 176.0(3)
C13 C14 C15 F2 -122.6(4)
Cl1 C14 C15 F2 56.1(5)
C13 C14 C15 F1 116.2(5)
Cl1 C14 C15 F1 -65.1(4)
C4 C1 C2 C12 -3.8(4)
C3 C1 C2 C12 108.7(3)
C4 C1 C2 C3 -112.5(3)
C4 C1 C2 C11 141.0(3)
C3 C1 C2 C11 -106.5(4)
C12 C2 C3 C13 3.5(5)
C1 C2 C3 C13 112.7(3)
C11 C2 C3 C13 -141.7(3)
C12 C2 C3 C1 -109.2(3)
C11 C2 C3 C1 105.6(3)
C4 C1 C3 C13 0.3(5)
C2 C1 C3 C13 -109.8(4)
C4 C1 C3 C2 110.0(4)
C7 N1 C4 O1 -2.5(6)
C7 N1 C4 C1 176.1(3)
C3 C1 C4 O1 -12.0(6)
C2 C1 C4 O1 60.2(5)
C3 C1 C4 N1 169.5(3)
C2 C1 C4 N1 -118.3(3)
C8 S1 C5 C6 -1.0(3)
S1 C5 C6 C7 0.8(4)
C4 N1 C7 C8 -168.2(3)
C4 N1 C7 C6 12.8(5)
C5 C6 C7 C8 -0.1(4)
C5 C6 C7 N1 179.0(3)
N1 C7 C8 C9 -1.7(5)
C6 C7 C8 C9 177.4(3)
N1 C7 C8 S1 -179.8(2)
C6 C7 C8 S1 -0.7(3)
C5 S1 C8 C7 1.0(3)
C5 S1 C8 C9 -177.2(3)
C10 O3 C9 O2 -0.7(5)
C10 O3 C9 C8 179.3(3)
C7 C8 C9 O2 -3.0(5)
S1 C8 C9 O2 175.0(3)
C7 C8 C9 O3 177.0(3)
S1 C8 C9 O3 -5.0(4)
C15 C14 C13 C3 -179.3(3)
Cl1 C14 C13 C3 2.2(6)
C2 C3 C13 C14 122.6(4)
C1 C3 C13 C14 -164.9(4)
